data_7155087
loop_
_publ_author_name
'Bhunia, Anup'
'Yetra, Santhivardhana Reddy'
'Gonnade, Rajesh G.'
'Biju, Akkattu T.'

_publ_section_title
;
 Synthesis of 4H-chromenes by an unexpected, K3PO4-mediated intramolecular
 Rauhut-Currier type reaction.
;
_journal_issue 24
_journal_name_full 'Organic &amp; biomolecular chemistry'
_journal_page_first 5612
_journal_page_last 5616
_journal_paper_doi 10.1039/c6ob00654j
_journal_volume 14
_journal_year 2016
_chemical_formula_moiety 'C19 H16 O4'
_chemical_formula_sum 'C19 H16 O4'
_chemical_formula_weight 308.32
_chemical_name_systematic
;
 ?
;
_space_group_crystal_system monoclinic
_space_group_IT_number 14
_space_group_name_Hall '-P 2yn'
_space_group_name_H-M_alt 'P 1 21/n 1'
_symmetry_space_group_name_Hall '-P 2yn'
_symmetry_space_group_name_H-M 'P 1 21/n 1'
_atom_sites_solution_hydrogens geom
_audit_creation_method SHELXL-2013
_audit_update_record
;
2016-02-02 deposited with the CCDC.
2016-04-19 downloaded from the CCDC.
;
_cell_angle_alpha 90
_cell_angle_beta 103.638(7)
_cell_angle_gamma 90
_cell_formula_units_Z 4
_cell_length_a 14.6923(14)
_cell_length_b 5.7956(6)
_cell_length_c 18.3537(17)
_cell_measurement_reflns_used 2480
_cell_measurement_temperature 296(2)
_cell_measurement_theta_max 26.25
_cell_measurement_theta_min 2.28
_cell_volume 1518.8(3)
_computing_cell_refinement 'Bruker SAINT'
_computing_data_collection 'Bruker APEX2'
_computing_data_reduction 'Bruker SAINT'
_computing_molecular_graphics 'Bruker SHELXTL'
_computing_publication_material 'Bruker SHELXTL'
_computing_structure_refinement 'SHELXL-2013 (Sheldrick, 2013)'
_computing_structure_solution 'SHELXS-97 (Sheldrick, 2008)'
_diffrn_ambient_temperature 296(2)
_diffrn_measured_fraction_theta_full 0.960
_diffrn_measured_fraction_theta_max 0.985
_diffrn_measurement_device_type 'Bruker APEX-II CCD'
_diffrn_measurement_method '\f and \w scans'
_diffrn_radiation_monochromator graphite
_diffrn_radiation_source 'Fine-focus sealed tube'
_diffrn_radiation_type MoK\a
_diffrn_radiation_wavelength 0.71073
_diffrn_reflns_av_R_equivalents 0.0523
_diffrn_reflns_av_unetI/netI 0.0503
_diffrn_reflns_Laue_measured_fraction_full 0.960
_diffrn_reflns_Laue_measured_fraction_max 0.985
_diffrn_reflns_limit_h_max 17
_diffrn_reflns_limit_h_min -17
_diffrn_reflns_limit_k_max 6
_diffrn_reflns_limit_k_min -6
_diffrn_reflns_limit_l_max 21
_diffrn_reflns_limit_l_min -21
_diffrn_reflns_number 8929
_diffrn_reflns_point_group_measured_fraction_full 0.960
_diffrn_reflns_point_group_measured_fraction_max 0.985
_diffrn_reflns_theta_full 25.242
_diffrn_reflns_theta_max 25.000
_diffrn_reflns_theta_min 1.603
_exptl_absorpt_coefficient_mu 0.094
_exptl_absorpt_correction_T_max 0.980
_exptl_absorpt_correction_T_min 0.961
_exptl_absorpt_correction_type multi-scan
_exptl_absorpt_process_details 'BRUKER SADABS'
_exptl_crystal_colour COLOURLESS
_exptl_crystal_density_diffrn 1.348
_exptl_crystal_description BLOCK
_exptl_crystal_F_000 648
_exptl_crystal_recrystallization_method 'Re-crystallisation from solvent: acetonitrile'
_exptl_crystal_size_max 0.420
_exptl_crystal_size_mid 0.310
_exptl_crystal_size_min 0.210
_refine_diff_density_max 0.126
_refine_diff_density_min -0.192
_refine_diff_density_rms 0.037
_refine_ls_extinction_method none
_refine_ls_goodness_of_fit_ref 1.056
_refine_ls_hydrogen_treatment constr
_refine_ls_matrix_type full
_refine_ls_number_parameters 209
_refine_ls_number_reflns 2627
_refine_ls_number_restraints 0
_refine_ls_restrained_S_all 1.056
_refine_ls_R_factor_all 0.0697
_refine_ls_R_factor_gt 0.0462
_refine_ls_shift/su_max 0.001
_refine_ls_shift/su_mean 0.000
_refine_ls_structure_factor_coef Fsqd
_refine_ls_weighting_details 'w=1/[\s^2^(Fo^2^)+(0.0485P)^2^+0.2267P] where P=(Fo^2^+2Fc^2^)/3'
_refine_ls_weighting_scheme calc
_refine_ls_wR_factor_gt 0.1054
_refine_ls_wR_factor_ref 0.1180
_reflns_Friedel_coverage 0.000
_reflns_number_gt 1888
_reflns_number_total 2627
_reflns_threshold_expression 'I > 2\s(I)'
_cod_data_source_file c6ob00654j2.cif
_cod_data_source_block AAB_AJ_60_0m
_cod_depositor_comments
;
The following automatic conversions were performed:

'_exptl_absorpt_correction_type' value 'MULTI-SCAN' changed to
'multi-scan' according to
/usr/data/users/saulius/crontab/automatic-downloads/rss-feeds/RSC/lib/dictionaries/cif_core.dic
dictionary named 'cif_core.dic' version 2.4.2 from 2011-04-26.

Automatic conversion script
Id: cif_fix_values 4268 2015-11-12 08:31:59Z antanas 

 Adding full bibliography for 7155087--7155088.cif.
;
_cod_database_code 7155087
_shelx_space_group_comment
;
The symmetry employed for this shelxl refinement is uniquely defined
by the following loop, which should always be used as a source of
symmetry information in preference to the above space-group names.
They are only intended as comments.
;
_shelx_estimated_absorpt_t_min 0.961
_shelx_estimated_absorpt_t_max 0.980
_shelxl_version_number 2013-3

loop_
_space_group_symop_operation_xyz
'x, y, z'
'-x+1/2, y+1/2, -z+1/2'
'-x, -y, -z'
'x-1/2, -y-1/2, z-1/2'

loop_
_atom_site_label
_atom_site_type_symbol
_atom_site_fract_x
_atom_site_fract_y
_atom_site_fract_z
_atom_site_U_iso_or_equiv
_atom_site_adp_type
_atom_site_occupancy
_atom_site_site_symmetry_order
_atom_site_calc_flag
_atom_site_refinement_flags_posn
_atom_site_refinement_flags_adp
O1 O 1.16416(10) 0.2494(3) 0.25025(8) 0.0511(4) Uani 1 1 d . .
O2 O 0.93746(11) 1.0345(3) 0.19905(9) 0.0556(4) Uani 1 1 d . .
O3 O 1.13906(12) 0.4374(3) 0.02793(8) 0.0587(5) Uani 1 1 d . .
O4 O 1.09331(10) 0.7874(2) 0.05502(7) 0.0448(4) Uani 1 1 d . .
C1 C 1.06542(13) 0.6723(3) 0.19353(10) 0.0347(5) Uani 1 1 d . .
H1 H 1.0826 0.8322 0.1857 0.042 Uiso 1 1 calc R U
C2 C 1.11412(13) 0.5148(3) 0.14958(10) 0.0345(5) Uani 1 1 d . .
C3 C 1.15516(14) 0.3204(4) 0.17853(11) 0.0430(5) Uani 1 1 d . .
H3 H 1.1797 0.2254 0.1471 0.052 Uiso 1 1 calc R U
C4 C 1.14121(13) 0.4088(4) 0.29986(11) 0.0425(5) Uani 1 1 d . .
C5 C 1.09730(13) 0.6154(4) 0.27623(11) 0.0378(5) Uani 1 1 d . .
C6 C 1.08251(15) 0.7658(4) 0.33117(11) 0.0501(6) Uani 1 1 d . .
H6 H 1.0546 0.9080 0.3171 0.060 Uiso 1 1 calc R U
C7 C 1.10839(18) 0.7087(5) 0.40624(12) 0.0630(7) Uani 1 1 d . .
H7 H 1.0976 0.8119 0.4421 0.076 Uiso 1 1 calc R U
C8 C 1.15012(17) 0.4990(5) 0.42812(13) 0.0630(7) Uani 1 1 d . .
H8 H 1.1667 0.4594 0.4786 0.076 Uiso 1 1 calc R U
C9 C 1.16707(15) 0.3486(4) 0.37491(12) 0.0535(6) Uani 1 1 d . .
H9 H 1.1957 0.2073 0.3892 0.064 Uiso 1 1 calc R U
C10 C 0.95896(13) 0.6452(3) 0.16477(10) 0.0358(5) Uani 1 1 d . .
H10A H 0.9455 0.6122 0.1115 0.043 Uiso 1 1 calc R U
H10B H 0.9390 0.5127 0.1893 0.043 Uiso 1 1 calc R U
C11 C 0.90139(14) 0.8508(4) 0.17686(10) 0.0384(5) Uani 1 1 d . .
C12 C 0.79733(14) 0.8253(4) 0.15859(10) 0.0402(5) Uani 1 1 d . .
C13 C 0.75180(15) 0.6312(4) 0.12375(12) 0.0513(6) Uani 1 1 d . .
H13 H 0.7865 0.5108 0.1105 0.062 Uiso 1 1 calc R U
C14 C 0.65510(16) 0.6149(5) 0.10852(14) 0.0644(7) Uani 1 1 d . .
H14 H 0.6249 0.4845 0.0849 0.077 Uiso 1 1 calc R U
C15 C 0.60387(17) 0.7929(6) 0.12857(14) 0.0689(8) Uani 1 1 d . .
H15 H 0.5390 0.7818 0.1189 0.083 Uiso 1 1 calc R U
C16 C 0.64818(18) 0.9870(5) 0.16278(15) 0.0674(8) Uani 1 1 d . .
H16 H 0.6132 1.1072 0.1759 0.081 Uiso 1 1 calc R U
C17 C 0.74422(16) 1.0033(4) 0.17763(12) 0.0532(6) Uani 1 1 d . .
H17 H 0.7738 1.1351 0.2007 0.064 Uiso 1 1 calc R U
C18 C 1.11693(13) 0.5673(3) 0.07200(11) 0.0373(5) Uani 1 1 d . .
C19 C 1.09673(17) 0.8642(4) -0.01913(11) 0.0540(6) Uani 1 1 d . .
H19A H 1.1543 0.8142 -0.0301 0.081 Uiso 1 1 calc R U
H19B H 1.0933 1.0296 -0.0213 0.081 Uiso 1 1 calc R U
H19C H 1.0448 0.7999 -0.0553 0.081 Uiso 1 1 calc R U

loop_
_atom_site_aniso_label
_atom_site_aniso_U_11
_atom_site_aniso_U_22
_atom_site_aniso_U_33
_atom_site_aniso_U_23
_atom_site_aniso_U_13
_atom_site_aniso_U_12
O1 0.0551(9) 0.0432(9) 0.0531(9) 0.0090(7) 0.0090(7) 0.0097(8)
O2 0.0585(10) 0.0356(9) 0.0742(11) -0.0088(8) 0.0186(8) 0.0029(8)
O3 0.0852(12) 0.0441(9) 0.0514(9) -0.0064(7) 0.0254(8) 0.0144(9)
O4 0.0595(9) 0.0355(8) 0.0426(8) 0.0028(6) 0.0184(7) 0.0065(7)
C1 0.0368(11) 0.0290(11) 0.0387(10) -0.0005(8) 0.0095(9) -0.0006(9)
C2 0.0300(10) 0.0322(11) 0.0404(11) -0.0022(9) 0.0067(8) -0.0004(9)
C3 0.0390(11) 0.0415(13) 0.0494(12) 0.0003(10) 0.0124(10) 0.0021(10)
C4 0.0322(11) 0.0467(14) 0.0462(12) 0.0018(10) 0.0046(9) -0.0051(10)
C5 0.0303(10) 0.0419(12) 0.0401(11) -0.0007(9) 0.0063(8) -0.0080(9)
C6 0.0531(13) 0.0528(15) 0.0425(12) -0.0059(10) 0.0077(10) -0.0058(11)
C7 0.0699(17) 0.0738(19) 0.0426(13) -0.0077(13) 0.0076(12) -0.0083(15)
C8 0.0551(15) 0.089(2) 0.0400(13) 0.0076(13) 0.0013(11) -0.0133(15)
C9 0.0409(12) 0.0608(16) 0.0538(14) 0.0150(12) 0.0008(10) -0.0054(11)
C10 0.0368(11) 0.0335(11) 0.0369(10) -0.0011(9) 0.0087(8) 0.0023(9)
C11 0.0471(12) 0.0366(13) 0.0335(10) 0.0036(9) 0.0132(9) 0.0069(10)
C12 0.0439(12) 0.0453(13) 0.0339(10) 0.0054(9) 0.0143(9) 0.0112(10)
C13 0.0436(13) 0.0562(16) 0.0540(13) 0.0024(11) 0.0115(10) 0.0090(12)
C14 0.0453(14) 0.0774(19) 0.0686(16) 0.0067(14) 0.0096(12) -0.0027(14)
C15 0.0366(13) 0.099(2) 0.0727(17) 0.0215(16) 0.0165(12) 0.0143(15)
C16 0.0565(16) 0.082(2) 0.0709(17) 0.0105(15) 0.0291(13) 0.0285(16)
C17 0.0568(14) 0.0557(15) 0.0516(13) 0.0038(11) 0.0220(11) 0.0172(12)
C18 0.0325(10) 0.0342(12) 0.0445(12) -0.0049(9) 0.0077(9) -0.0009(9)
C19 0.0729(16) 0.0481(14) 0.0439(12) 0.0081(10) 0.0197(11) 0.0056(12)

loop_
_atom_type_symbol
_atom_type_description
_atom_type_scat_dispersion_real
_atom_type_scat_dispersion_imag
_atom_type_scat_source
C C 0.0033 0.0016 'International Tables Vol C Tables 4.2.6.8 and 6.1.1.4'
H H 0.0000 0.0000 'International Tables Vol C Tables 4.2.6.8 and 6.1.1.4'
O O 0.0106 0.0060 'International Tables Vol C Tables 4.2.6.8 and 6.1.1.4'

loop_
_geom_angle_atom_site_label_1
_geom_angle_atom_site_label_2
_geom_angle_atom_site_label_3
_geom_angle
C3 O1 C4 116.76(16)
C18 O4 C19 116.63(16)
C2 C1 C5 109.31(16)
C2 C1 C10 109.12(15)
C5 C1 C10 111.77(15)
C3 C2 C18 116.77(18)
C3 C2 C1 121.89(18)
C18 C2 C1 121.33(16)
C2 C3 O1 125.24(19)
C5 C4 C9 122.0(2)
C5 C4 O1 122.48(18)
C9 C4 O1 115.5(2)
C4 C5 C6 117.26(19)
C4 C5 C1 120.98(18)
C6 C5 C1 121.75(19)
C7 C6 C5 121.4(2)
C8 C7 C6 120.1(2)
C9 C8 C7 119.7(2)
C8 C9 C4 119.6(2)
C11 C10 C1 115.44(16)
O2 C11 C12 120.27(19)
O2 C11 C10 121.74(19)
C12 C11 C10 117.97(18)
C13 C12 C17 118.8(2)
C13 C12 C11 122.77(19)
C17 C12 C11 118.5(2)
C14 C13 C12 120.6(2)
C15 C14 C13 119.6(3)
C16 C15 C14 120.3(2)
C15 C16 C17 120.0(2)
C16 C17 C12 120.7(2)
O3 C18 O4 122.34(18)
O3 C18 C2 126.63(19)
O4 C18 C2 111.01(16)

loop_
_geom_bond_atom_site_label_1
_geom_bond_atom_site_label_2
_geom_bond_distance
O1 C3 1.356(2)
O1 C4 1.393(2)
O2 C11 1.216(2)
O3 C18 1.204(2)
O4 C18 1.340(2)
O4 C19 1.444(2)
C1 C2 1.506(3)
C1 C5 1.516(3)
C1 C10 1.536(3)
C2 C3 1.328(3)
C2 C18 1.466(3)
C4 C5 1.380(3)
C4 C9 1.384(3)
C5 C6 1.388(3)
C6 C7 1.380(3)
C7 C8 1.378(4)
C8 C9 1.375(3)
C10 C11 1.508(3)
C11 C12 1.493(3)
C12 C13 1.386(3)
C12 C17 1.387(3)
C13 C14 1.385(3)
C14 C15 1.377(4)
C15 C16 1.375(4)
C16 C17 1.376(3)

loop_
_geom_torsion_atom_site_label_1
_geom_torsion_atom_site_label_2
_geom_torsion_atom_site_label_3
_geom_torsion_atom_site_label_4
_geom_torsion
C5 C1 C2 C3 17.5(2)
C10 C1 C2 C3 -105.0(2)
C5 C1 C2 C18 -163.55(16)
C10 C1 C2 C18 74.0(2)
C18 C2 C3 O1 176.19(17)
C1 C2 C3 O1 -4.9(3)
C4 O1 C3 C2 -10.2(3)
C3 O1 C4 C5 10.2(3)
C3 O1 C4 C9 -168.56(17)
C9 C4 C5 C6 2.1(3)
O1 C4 C5 C6 -176.61(17)
C9 C4 C5 C1 -176.99(18)
O1 C4 C5 C1 4.3(3)
C2 C1 C5 C4 -17.0(2)
C10 C1 C5 C4 103.9(2)
C2 C1 C5 C6 163.94(18)
C10 C1 C5 C6 -75.2(2)
C4 C5 C6 C7 -1.7(3)
C1 C5 C6 C7 177.4(2)
C5 C6 C7 C8 0.2(4)
C6 C7 C8 C9 1.0(4)
C7 C8 C9 C4 -0.6(3)
C5 C4 C9 C8 -1.0(3)
O1 C4 C9 C8 177.79(19)
C2 C1 C10 C11 -154.66(16)
C5 C1 C10 C11 84.3(2)
C1 C10 C11 O2 9.0(3)
C1 C10 C11 C12 -172.80(16)
O2 C11 C12 C13 171.06(19)
C10 C11 C12 C13 -7.2(3)
O2 C11 C12 C17 -9.2(3)
C10 C11 C12 C17 172.55(17)
C17 C12 C13 C14 -0.3(3)
C11 C12 C13 C14 179.47(19)
C12 C13 C14 C15 -0.3(3)
C13 C14 C15 C16 0.7(4)
C14 C15 C16 C17 -0.4(4)
C15 C16 C17 C12 -0.2(4)
C13 C12 C17 C16 0.5(3)
C11 C12 C17 C16 -179.2(2)
C19 O4 C18 O3 -0.8(3)
C19 O4 C18 C2 177.73(17)
C3 C2 C18 O3 12.7(3)
C1 C2 C18 O3 -166.27(19)
C3 C2 C18 O4 -165.73(17)
C1 C2 C18 O4 15.3(2)
